data_4332001
loop_
_publ_author_name
'Harkins, Seth B.'
'Peters, Jonas C.'

_publ_section_title
;
 Unexpected Photoisomerization of a Pincer-type Amido Ligand Leads to
 Facial Coordination at Pt(IV)
;
_journal_issue 11
_journal_name_full 'Inorganic Chemistry'
_journal_page_first 4316
_journal_page_last 4318
_journal_paper_doi 10.1021/ic052014h
_journal_volume 45
_journal_year 2006
_chemical_formula_moiety 'C20 H18 I N3 Pt'
_chemical_formula_sum 'C20 H18 I N3 Pt'
_chemical_formula_weight 622.36
_chemical_name_common (fac-BQA)PtMe2I
_chemical_name_systematic (fac-BQA)PtMe2I
_space_group_IT_number 14
_symmetry_cell_setting monoclinic
_symmetry_Int_Tables_number 14
_symmetry_space_group_name_Hall '-P 2yn'
_symmetry_space_group_name_H-M 'P 1 21/n 1'
_atom_sites_solution_hydrogens geom
_atom_sites_solution_primary direct
_atom_sites_solution_secondary difmap
_audit_creation_method SHELXL-97
_cell_angle_alpha 90.00
_cell_angle_beta 90.771(2)
_cell_angle_gamma 90.00
_cell_formula_units_Z 4
_cell_length_a 7.9108(8)
_cell_length_b 15.9623(16)
_cell_length_c 14.5739(15)
_cell_measurement_reflns_used 5491
_cell_measurement_temperature 98(2)
_cell_measurement_theta_max 28.13
_cell_measurement_theta_min 2.55
_cell_volume 1840.1(3)
_computing_cell_refinement 'Bruker SMART'
_computing_data_collection 'Bruker SMART'
_computing_data_reduction 'Bruker SAINT'
_computing_molecular_graphics 'Bruker SHELXTL'
_computing_publication_material 'Bruker SHELXTL'
_computing_structure_refinement 'SHELXL-97 (Sheldrick, 1997)'
_computing_structure_solution 'SHELXS-97 (Sheldrick, 1990)'
_diffrn_ambient_temperature 98(2)
_diffrn_measured_fraction_theta_full 0.938
_diffrn_measured_fraction_theta_max 0.938
_diffrn_measurement_device_type 'CCD area detector'
_diffrn_measurement_method 'phi and omega scans'
_diffrn_radiation_monochromator graphite
_diffrn_radiation_probe x-ray
_diffrn_radiation_type MoK\a
_diffrn_radiation_wavelength 0.71073
_diffrn_reflns_av_R_equivalents 0.0386
_diffrn_reflns_av_sigmaI/netI 0.0242
_diffrn_reflns_limit_h_max 10
_diffrn_reflns_limit_h_min -10
_diffrn_reflns_limit_k_max 20
_diffrn_reflns_limit_k_min -20
_diffrn_reflns_limit_l_max 19
_diffrn_reflns_limit_l_min -19
_diffrn_reflns_number 26315
_diffrn_reflns_theta_full 28.33
_diffrn_reflns_theta_max 28.33
_diffrn_reflns_theta_min 1.89
_diffrn_source 'fine-focus sealed tube'
_exptl_absorpt_coefficient_mu 9.310
_exptl_absorpt_correction_type multi-scan
_exptl_absorpt_process_details ' Sheldrick, G M. (1996). SADABS. '
_exptl_crystal_colour red
_exptl_crystal_density_diffrn 2.246
_exptl_crystal_density_method 'not measured'
_exptl_crystal_description 'rough block'
_exptl_crystal_F_000 1160
_exptl_crystal_recrystallization_method 'Petroleum ether/CH2Cl2'
_exptl_crystal_size_max 0.15
_exptl_crystal_size_mid 0.15
_exptl_crystal_size_min 0.11
_refine_diff_density_max 1.331
_refine_diff_density_min -0.830
_refine_diff_density_rms 0.135
_refine_ls_extinction_method none
_refine_ls_goodness_of_fit_ref 1.087
_refine_ls_hydrogen_treatment mixed
_refine_ls_matrix_type full
_refine_ls_number_parameters 228
_refine_ls_number_reflns 4305
_refine_ls_number_restraints 0
_refine_ls_restrained_S_all 1.087
_refine_ls_R_factor_all 0.0234
_refine_ls_R_factor_gt 0.0202
_refine_ls_shift/su_max 0.002
_refine_ls_shift/su_mean 0.000
_refine_ls_structure_factor_coef Fsqd
_refine_ls_weighting_details 'calc w=1/[\s^2^(Fo^2^)+(0.0224P)^2^+2.1552P] where P=(Fo^2^+2Fc^2^)/3'
_refine_ls_weighting_scheme calc
_refine_ls_wR_factor_gt 0.0466
_refine_ls_wR_factor_ref 0.0474
_reflns_number_gt 3976
_reflns_number_total 4305
_reflns_threshold_expression >2sigma(I)
_cod_data_source_file ic052014hsup1.cif
_cod_data_source_block Complex_3
_cod_original_sg_symbol_H-M 'P 21/n'
_cod_database_code 4332001

loop_
_symmetry_equiv_pos_as_xyz
'x, y, z'
'-x+1/2, y+1/2, -z+1/2'
'-x, -y, -z'
'x-1/2, -y-1/2, z-1/2'

loop_
_atom_site_label
_atom_site_type_symbol
_atom_site_fract_x
_atom_site_fract_y
_atom_site_fract_z
_atom_site_U_iso_or_equiv
_atom_site_adp_type
_atom_site_occupancy
_atom_site_symmetry_multiplicity
_atom_site_calc_flag
_atom_site_refinement_flags
Pt Pt 0.142544(15) 0.373765(7) 0.743935(8) 0.01021(4) Uani 1 1 d .
I I 0.00280(3) 0.449724(13) 0.883940(14) 0.01711(6) Uani 1 1 d .
N1 N 0.1225(3) 0.47366(17) 0.64678(18) 0.0122(5) Uani 1 1 d .
N2 N 0.2416(3) 0.31482(16) 0.63300(18) 0.0116(5) Uani 1 1 d .
N3 N -0.0756(3) 0.30438(17) 0.69897(18) 0.0132(5) Uani 1 1 d .
C1 C 0.0578(4) 0.5490(2) 0.6562(2) 0.0163(7) Uani 1 1 d .
H1 H -0.0045 0.5612 0.7098 0.020 Uiso 1 1 calc R
C2 C 0.0770(5) 0.6121(2) 0.5900(3) 0.0195(7) Uani 1 1 d .
H2 H 0.0261 0.6654 0.5982 0.023 Uiso 1 1 calc R
C3 C 0.1698(4) 0.5957(2) 0.5139(2) 0.0188(7) Uani 1 1 d .
H3 H 0.1878 0.6385 0.4698 0.023 Uiso 1 1 calc R
C4 C 0.2390(4) 0.5155(2) 0.5006(2) 0.0165(7) Uani 1 1 d .
C5 C 0.3291(4) 0.4915(2) 0.4218(2) 0.0219(8) Uani 1 1 d .
H5 H 0.3469 0.5308 0.3739 0.026 Uiso 1 1 calc R
C6 C 0.3902(4) 0.4121(3) 0.4142(2) 0.0229(8) Uani 1 1 d .
H6 H 0.4502 0.3968 0.3607 0.027 Uiso 1 1 calc R
C7 C 0.3666(4) 0.3521(2) 0.4838(2) 0.0180(7) Uani 1 1 d .
H7 H 0.4122 0.2974 0.4769 0.022 Uiso 1 1 calc R
C8 C 0.2780(4) 0.3717(2) 0.5620(2) 0.0132(6) Uani 1 1 d .
C9 C 0.2138(4) 0.4553(2) 0.5700(2) 0.0139(6) Uani 1 1 d .
C10 C -0.2341(4) 0.3066(2) 0.7272(2) 0.0181(7) Uani 1 1 d .
H10 H -0.2654 0.3489 0.7696 0.022 Uiso 1 1 calc R
C11 C -0.3572(4) 0.2497(2) 0.6976(3) 0.0226(8) Uani 1 1 d .
H11 H -0.4706 0.2549 0.7174 0.027 Uiso 1 1 calc R
C12 C -0.3124(4) 0.1866(2) 0.6397(3) 0.0215(7) Uani 1 1 d .
H12 H -0.3940 0.1464 0.6205 0.026 Uiso 1 1 calc R
C13 C -0.1436(4) 0.1810(2) 0.6082(2) 0.0167(7) Uani 1 1 d .
C14 C -0.0863(5) 0.1181(2) 0.5474(3) 0.0219(8) Uani 1 1 d .
H14 H -0.1617 0.0760 0.5257 0.026 Uiso 1 1 calc R
C15 C 0.0778(5) 0.1185(2) 0.5204(3) 0.0221(8) Uani 1 1 d .
H15 H 0.1165 0.0753 0.4810 0.027 Uiso 1 1 calc R
C16 C 0.1915(4) 0.1813(2) 0.5493(2) 0.0172(7) Uani 1 1 d .
H16 H 0.3053 0.1795 0.5294 0.021 Uiso 1 1 calc R
C17 C 0.1406(4) 0.2453(2) 0.6060(2) 0.0132(6) Uani 1 1 d .
C18 C -0.0291(4) 0.2425(2) 0.6390(2) 0.0126(6) Uani 1 1 d .
C19 C 0.3709(4) 0.4265(2) 0.7791(2) 0.0170(7) Uani 1 1 d .
H19A H 0.4508 0.4181 0.7291 0.026 Uiso 1 1 calc R
H19B H 0.4150 0.4000 0.8351 0.026 Uiso 1 1 calc R
H19C H 0.3558 0.4867 0.7898 0.026 Uiso 1 1 calc R
C20 C 0.1930(4) 0.2733(2) 0.8270(2) 0.0171(7) Uani 1 1 d .
H20A H 0.2446 0.2285 0.7909 0.026 Uiso 1 1 calc R
H20B H 0.0875 0.2529 0.8536 0.026 Uiso 1 1 calc R
H20C H 0.2711 0.2903 0.8764 0.026 Uiso 1 1 calc R

loop_
_atom_site_aniso_label
_atom_site_aniso_U_11
_atom_site_aniso_U_22
_atom_site_aniso_U_33
_atom_site_aniso_U_23
_atom_site_aniso_U_13
_atom_site_aniso_U_12
Pt 0.01026(7) 0.01118(7) 0.00923(7) 0.00045(4) 0.00196(4) 0.00065(4)
I 0.01972(11) 0.01907(11) 0.01266(11) -0.00262(8) 0.00488(8) 0.00334(8)
N1 0.0099(12) 0.0125(13) 0.0142(13) -0.0015(10) -0.0016(10) 0.0001(10)
N2 0.0104(12) 0.0136(13) 0.0109(13) -0.0003(10) 0.0023(10) -0.0004(10)
N3 0.0121(13) 0.0129(13) 0.0145(13) 0.0022(11) 0.0022(10) 0.0021(10)
C1 0.0160(16) 0.0150(16) 0.0178(17) -0.0020(13) -0.0037(13) -0.0033(13)
C2 0.0211(18) 0.0132(16) 0.0241(18) 0.0022(14) -0.0078(14) -0.0027(13)
C3 0.0198(17) 0.0163(16) 0.0201(17) 0.0068(14) -0.0081(14) -0.0086(14)
C4 0.0119(15) 0.0205(17) 0.0168(16) 0.0041(14) -0.0054(12) -0.0068(13)
C5 0.0186(17) 0.029(2) 0.0178(17) 0.0093(15) -0.0002(13) -0.0080(15)
C6 0.0172(17) 0.038(2) 0.0140(17) 0.0038(16) 0.0049(13) -0.0016(15)
C7 0.0152(16) 0.0227(17) 0.0161(17) -0.0004(14) 0.0053(13) 0.0025(13)
C8 0.0119(15) 0.0178(16) 0.0099(15) 0.0006(12) -0.0001(12) -0.0030(12)
C9 0.0106(15) 0.0174(16) 0.0136(15) -0.0012(12) -0.0009(12) -0.0042(12)
C10 0.0167(16) 0.0159(16) 0.0217(17) 0.0017(14) 0.0046(13) 0.0014(13)
C11 0.0121(16) 0.0222(18) 0.034(2) 0.0039(15) 0.0052(14) -0.0002(14)
C12 0.0151(17) 0.0180(17) 0.031(2) 0.0026(15) -0.0029(14) -0.0043(13)
C13 0.0181(17) 0.0123(15) 0.0197(17) 0.0027(13) -0.0020(13) 0.0012(13)
C14 0.0265(19) 0.0129(16) 0.026(2) -0.0031(14) -0.0053(15) -0.0014(14)
C15 0.028(2) 0.0173(17) 0.0208(19) -0.0058(14) -0.0011(15) 0.0045(14)
C16 0.0161(16) 0.0173(17) 0.0183(17) -0.0028(13) 0.0021(13) 0.0023(13)
C17 0.0131(15) 0.0133(15) 0.0131(15) 0.0027(12) 0.0010(12) 0.0023(12)
C18 0.0134(15) 0.0118(15) 0.0127(15) 0.0029(12) 0.0002(12) 0.0014(12)
C19 0.0115(15) 0.0244(18) 0.0152(16) -0.0020(14) 0.0001(12) -0.0022(13)
C20 0.0187(17) 0.0167(16) 0.0160(16) 0.0041(13) 0.0024(13) 0.0039(13)

loop_
_atom_type_symbol
_atom_type_description
_atom_type_scat_dispersion_real
_atom_type_scat_dispersion_imag
_atom_type_scat_source
C C 0.0033 0.0016 'International Tables Vol C Tables 4.2.6.8 and 6.1.1.4'
H H 0.0000 0.0000 'International Tables Vol C Tables 4.2.6.8 and 6.1.1.4'
N N 0.0061 0.0033 'International Tables Vol C Tables 4.2.6.8 and 6.1.1.4'
I I -0.4742 1.8119 'International Tables Vol C Tables 4.2.6.8 and 6.1.1.4'
Pt Pt -1.7033 8.3905 'International Tables Vol C Tables 4.2.6.8 and 6.1.1.4'

loop_
_geom_angle_atom_site_label_1
_geom_angle_atom_site_label_2
_geom_angle_atom_site_label_3
_geom_angle
N2 Pt C20 91.93(12)
N2 Pt C19 92.36(12)
C20 Pt C19 90.58(14)
N2 Pt N1 81.06(10)
C20 Pt N1 171.63(12)
C19 Pt N1 85.19(12)
N2 Pt N3 80.54(10)
C20 Pt N3 85.74(12)
C19 Pt N3 171.87(12)
N1 Pt N3 97.51(10)
N2 Pt I 177.72(7)
C20 Pt I 89.02(10)
C19 Pt I 89.70(10)
N1 Pt I 98.16(7)
N3 Pt I 97.47(7)
C1 N1 C9 119.4(3)
C1 N1 Pt 129.7(2)
C9 N1 Pt 110.2(2)
C8 N2 C17 114.8(3)
C8 N2 Pt 111.7(2)
C17 N2 Pt 111.11(19)
C10 N3 C18 118.7(3)
C10 N3 Pt 130.6(2)
C18 N3 Pt 110.2(2)
N1 C1 C2 122.6(3)
N1 C1 H1 118.7
C2 C1 H1 118.7
C3 C2 C1 119.0(3)
C3 C2 H2 120.5
C1 C2 H2 120.5
C2 C3 C4 120.1(3)
C2 C3 H3 119.9
C4 C3 H3 119.9
C3 C4 C9 117.5(3)
C3 C4 C5 124.1(3)
C9 C4 C5 118.4(3)
C6 C5 C4 120.1(3)
C6 C5 H5 119.9
C4 C5 H5 119.9
C5 C6 C7 121.6(3)
C5 C6 H6 119.2
C7 C6 H6 119.2
C8 C7 C6 120.9(3)
C8 C7 H7 119.6
C6 C7 H7 119.6
C7 C8 N2 124.8(3)
C7 C8 C9 117.5(3)
N2 C8 C9 117.6(3)
N1 C9 C4 121.3(3)
N1 C9 C8 117.2(3)
C4 C9 C8 121.5(3)
N3 C10 C11 123.0(3)
N3 C10 H10 118.5
C11 C10 H10 118.5
C12 C11 C10 119.1(3)
C12 C11 H11 120.4
C10 C11 H11 120.4
C11 C12 C13 120.0(3)
C11 C12 H12 120.0
C13 C12 H12 120.0
C18 C13 C14 118.9(3)
C18 C13 C12 117.3(3)
C14 C13 C12 123.8(3)
C15 C14 C13 119.5(3)
C15 C14 H14 120.3
C13 C14 H14 120.3
C14 C15 C16 121.6(3)
C14 C15 H15 119.2
C16 C15 H15 119.2
C17 C16 C15 121.1(3)
C17 C16 H16 119.4
C15 C16 H16 119.4
C16 C17 N2 125.3(3)
C16 C17 C18 117.5(3)
N2 C17 C18 117.2(3)
N3 C18 C13 121.9(3)
N3 C18 C17 116.9(3)
C13 C18 C17 121.2(3)
Pt C19 H19A 109.5
Pt C19 H19B 109.5
H19A C19 H19B 109.5
Pt C19 H19C 109.5
H19A C19 H19C 109.5
H19B C19 H19C 109.5
Pt C20 H20A 109.5
Pt C20 H20B 109.5
H20A C20 H20B 109.5
Pt C20 H20C 109.5
H20A C20 H20C 109.5
H20B C20 H20C 109.5

loop_
_geom_bond_atom_site_label_1
_geom_bond_atom_site_label_2
_geom_bond_distance
Pt N2 2.036(3)
Pt C20 2.046(3)
Pt C19 2.052(3)
Pt N1 2.137(3)
Pt N3 2.146(3)
Pt I 2.6299(3)
N1 C1 1.315(4)
N1 C9 1.372(4)
N2 C8 1.409(4)
N2 C17 1.421(4)
N3 C10 1.325(4)
N3 C18 1.373(4)
C1 C2 1.403(5)
C1 H1 0.9500
C2 C3 1.364(5)
C2 H2 0.9500
C3 C4 1.406(5)
C3 H3 0.9500
C4 C9 1.411(5)
C4 C5 1.414(5)
C5 C6 1.361(6)
C5 H5 0.9500
C6 C7 1.409(5)
C6 H6 0.9500
C7 C8 1.382(5)
C7 H7 0.9500
C8 C9 1.433(5)
C10 C11 1.396(5)
C10 H10 0.9500
C11 C12 1.363(5)
C11 H11 0.9500
C12 C13 1.420(5)
C12 H12 0.9500
C13 C18 1.404(5)
C13 C14 1.419(5)
C14 C15 1.361(5)
C14 H14 0.9500
C15 C16 1.408(5)
C15 H15 0.9500
C16 C17 1.377(4)
C16 H16 0.9500
C17 C18 1.433(4)
C19 H19A 0.9800
C19 H19B 0.9800
C19 H19C 0.9800
C20 H20A 0.9800
C20 H20B 0.9800
C20 H20C 0.9800
